data_7042768
loop_
_publ_author_name
'Liu, Mei-Jiao'
'Hu, kong-Qiu'
'Liu, Cai-Ming'
'Cui, Ai-Li'
'Kou, Hui-Zhong'

_publ_section_title
;
 Metallocyclic Ni4Ln2M2 single-molecule magnets
;
_journal_name_full 'Dalton Trans.'
_journal_paper_doi 10.1039/C7DT00948H
_journal_year 2017
_chemical_formula_moiety 'C96 H100 Fe2 N20 Ni4 O18 Y2, 3(C3 H7 N O), 2(C2 H3 N), 8(H2 O), 5(O)'
_chemical_formula_sum 'C109 H153 Fe2 N25 Ni4 O34 Y2'
_chemical_formula_weight 2881.91
_chemical_name_systematic
;
 ?
;
_space_group_crystal_system monoclinic
_space_group_IT_number 14
_space_group_name_Hall '-P 2ybc'
_space_group_name_H-M_alt 'P 1 21/c 1'
_symmetry_space_group_name_Hall '-P 2ybc'
_symmetry_space_group_name_H-M 'P 1 21/c 1'
_atom_sites_solution_hydrogens mixed
_atom_sites_solution_primary direct
_audit_creation_date 2017-04-12
_audit_creation_method
;
Olex2 1.2
(compiled 2016.09.09 svn.r3337 for OlexSys, GUI svn.r5227)
;
_audit_update_record
;
2017-04-14 deposited with the CCDC.
2017-04-24 downloaded from the CCDC.
;
_cell_angle_alpha 90
_cell_angle_beta 128.541(2)
_cell_angle_gamma 90
_cell_formula_units_Z 2
_cell_length_a 19.9854(8)
_cell_length_b 15.9047(7)
_cell_length_c 27.4868(11)
_cell_measurement_reflns_used 30785
_cell_measurement_temperature 173(2)
_cell_measurement_theta_max 76.5760
_cell_measurement_theta_min 3.9470
_cell_volume 6833.8(5)
_computing_cell_refinement 'SAINT V8.34A'
_computing_data_collection 'SAINT V8.34A'
_computing_data_reduction 'SAINT V8.34A'
_computing_molecular_graphics 'Olex2 (Dolomanov et al., 2009)'
_computing_publication_material 'Olex2 (Dolomanov et al., 2009)'
_computing_structure_refinement 'ShelXL (Sheldrick, 2015)'
_computing_structure_solution 'SIR2004 (Burla et al., 2007)'
_diffrn_ambient_temperature 173.0
_diffrn_measured_fraction_theta_full 0.975
_diffrn_measured_fraction_theta_max 0.970
_diffrn_measurement_device_type 'Bruker AXS area detector'
_diffrn_measurement_method '\w scans'
_diffrn_radiation_monochromator graphite
_diffrn_radiation_type MoK\a
_diffrn_radiation_wavelength 0.71073
_diffrn_reflns_av_R_equivalents 0.0711
_diffrn_reflns_av_unetI/netI 0.0934
_diffrn_reflns_Laue_measured_fraction_full 0.975
_diffrn_reflns_Laue_measured_fraction_max 0.970
_diffrn_reflns_limit_h_max 21
_diffrn_reflns_limit_h_min -24
_diffrn_reflns_limit_k_max 19
_diffrn_reflns_limit_k_min -19
_diffrn_reflns_limit_l_max 33
_diffrn_reflns_limit_l_min -33
_diffrn_reflns_number 30195
_diffrn_reflns_point_group_measured_fraction_full 0.975
_diffrn_reflns_point_group_measured_fraction_max 0.970
_diffrn_reflns_theta_full 25.242
_diffrn_reflns_theta_max 25.389
_diffrn_reflns_theta_min 3.118
_exptl_absorpt_coefficient_mu 1.662
_exptl_absorpt_correction_T_max 1.000
_exptl_absorpt_correction_T_min 0.910
_exptl_absorpt_correction_type empirical
_exptl_absorpt_process_details SADABS
_exptl_crystal_colour brown
_exptl_crystal_density_diffrn 1.401
_exptl_crystal_description block
_exptl_crystal_F_000 2992
_exptl_crystal_size_max 0.25
_exptl_crystal_size_mid 0.20
_exptl_crystal_size_min 0.18
_refine_diff_density_max 1.063
_refine_diff_density_min -0.536
_refine_diff_density_rms 0.098
_refine_ls_extinction_method none
_refine_ls_goodness_of_fit_ref 1.021
_refine_ls_hydrogen_treatment constr
_refine_ls_matrix_type full
_refine_ls_number_parameters 833
_refine_ls_number_reflns 12191
_refine_ls_number_restraints 12
_refine_ls_restrained_S_all 1.027
_refine_ls_R_factor_all 0.1129
_refine_ls_R_factor_gt 0.0543
_refine_ls_shift/su_max 0.001
_refine_ls_shift/su_mean 0.000
_refine_ls_structure_factor_coef Fsqd
_refine_ls_weighting_details
;
 w=1/[\s^2^(Fo^2^)+(0.0694P)^2^+4.6974P]
 where P=(Fo^2^+2Fc^2^)/3
;
_refine_ls_weighting_scheme calc
_refine_ls_wR_factor_gt 0.1260
_refine_ls_wR_factor_ref 0.1499
_reflns_Friedel_coverage 0.000
_reflns_number_gt 7523
_reflns_number_total 12191
_reflns_threshold_expression 'I > 2\s(I)'
_cod_data_source_file c7dt00948h2.cif
_cod_data_source_block 9
_cod_depositor_comments
;
The following automatic conversions were performed:

'_exptl_absorpt_correction_type' value 'Empirical' changed to
'empirical' according to
/home/data/users/saulius/crontab/automatic-downloads/rss-feeds/RSC/lib/dictionaries/cif_core.dic
dictionary named 'cif_core.dic' version 2.4.2 from 2011-04-26.

Automatic conversion script
Id: cif_fix_values 4973 2017-02-22 13:04:09Z antanas 
;
_cod_original_cell_volume 6833.7(5)
_cod_database_code 7042768
_shelxl_version_number 2013-2
_shelx_space_group_comment
;
The symmetry employed for this shelxl refinement is uniquely defined
by the following loop, which should always be used as a source of
symmetry information in preference to the above space-group names.
They are only intended as comments.
;
_olex2_refinement_description
;
1. Fixed Uiso
 At 1.2 times of:
  All C(H) groups, All C(H,H) groups
 At 1.5 times of:
  All C(H,H,H) groups, All O(H,H) groups
2. Restrained distances
 C15-N12 = C10-N12
 1.43 with sigma of 0.01
 N12-C9
 1.32 with sigma of 0.01
 C9-O10
 1.259 with sigma of 0.01
3. Restrained planarity
 C15, C10, N12, C9, O10
 with sigma of 0.1
4. Uiso/Uaniso restraints and constraints
Uanis(C9) \\sim Ueq: with sigma of 0.01 and sigma for terminal atoms of 0.02
5. Others
 Fixed Sof: O10(0.5) N12(0.5) C9(0.5) H9(0.5) C10(0.5) H10A(0.5) H10B(0.5)
 H10C(0.5) C15(0.5) H15A(0.5) H15B(0.5) H15C(0.5) O8W(0.5)
6.a Riding coordinates:
 O1W(H1WA,H1WB), O2W(H2WA,H2WB), O3W(H3WA,H3WB), O4W(H4WA,H4WB), O5W(H5WA,H5WB)
6.b Secondary CH2 refined with riding coordinates:
 C8(H8A,H8B), C19(H19A,H19B), C54(H54A,H54B), C56(H56A,H56B)
6.c Aromatic/amide H refined with riding coordinates:
 C18(H18), C20(H20), C21(H21), C24(H24), C25(H25), C28(H28), C31(H31),
 C32(H32), C35(H35), C36(H36), C37(H37), C39(H39), C41(H41), C62(H62), C79(H79),
  C99(H99), C68(H68), C9(H9)
6.d Idealised Me refined as rotating group:
 C7(H7A,H7B,H7C), C13(H13A,H13B,H13C), C46(H46A,H46B,H46C), C47(H47A,H47B,
 H47C), C52(H52A,H52B,H52C), C55(H55A,H55B,H55C), C58(H58A,H58B,H58C), C71(H71A,
 H71B,H71C), C80(H80A,H80B,H80C), C113(H11A,H11B,H11C), C10(H10A,H10B,H10C),
 C15(H15A,H15B,H15C), C23(H23A,H23B,H23C)
;
_olex2_submission_special_instructions 'No special instructions were received'

loop_
_space_group_symop_operation_xyz
'x, y, z'
'-x, y+1/2, -z+1/2'
'-x, -y, -z'
'x, -y-1/2, z-1/2'

loop_
_atom_site_label
_atom_site_type_symbol
_atom_site_fract_x
_atom_site_fract_y
_atom_site_fract_z
_atom_site_U_iso_or_equiv
_atom_site_adp_type
_atom_site_occupancy
_atom_site_site_symmetry_order
_atom_site_calc_flag
_atom_site_refinement_flags_posn
_atom_site_refinement_flags_adp
_atom_site_refinement_flags_occupancy
Y1 Y -0.06992(4) -1.09780(3) -0.15986(2) 0.02006(14) Uani 1 1 d . . .
Ni1 Ni 0.13817(5) -1.18347(4) -0.07749(3) 0.02172(17) Uani 1 1 d . . .
Ni2 Ni -0.27679(5) -1.00995(4) -0.24279(3) 0.02341(18) Uani 1 1 d . . .
Fe1 Fe 0.36745(6) -1.02200(5) 0.11036(4) 0.0317(2) Uani 1 1 d . . .
O1 O 0.0498(2) -1.1158(2) -0.15444(15) 0.0216(8) Uani 1 1 d . . .
O1W O -0.0372(3) -1.0447(2) -0.06977(17) 0.0355(10) Uani 1 1 d . . .
H1WA H -0.0212 -0.9936 -0.0634 0.053 Uiso 1 1 d R . .
H1WB H -0.0010 -1.0745 -0.0381 0.053 Uiso 1 1 d R . .
O2 O 0.0309(2) -1.2002(2) -0.08753(16) 0.0256(9) Uani 1 1 d . . .
O3 O -0.1199(3) -1.2001(2) -0.11879(17) 0.0301(9) Uani 1 1 d . . .
O4 O -0.0892(2) -1.0568(2) -0.25513(16) 0.0238(8) Uani 1 1 d . . .
O5 O -0.1544(2) -0.9743(2) -0.19639(16) 0.0244(8) Uani 1 1 d . . .
O6 O -0.2161(2) -1.1167(2) -0.23376(16) 0.0246(8) Uani 1 1 d . . .
O7 O 0.0087(2) -0.9594(2) -0.13508(17) 0.0265(9) Uani 1 1 d . . .
O8 O -0.1125(2) -1.2291(2) -0.22059(17) 0.0275(9) Uani 1 1 d . . .
N1 N 0.5344(5) -0.9347(6) 0.2180(4) 0.106(3) Uani 1 1 d . . .
N2 N 0.2904(3) -1.0024(3) 0.1779(2) 0.0299(11) Uani 1 1 d . . .
N3 N 0.2079(3) -1.1133(3) -0.0007(2) 0.0280(11) Uani 1 1 d . . .
N4 N 0.4456(5) -1.0419(4) 0.0440(3) 0.074(2) Uani 1 1 d . . .
N5 N 0.4348(4) -1.1987(4) 0.1685(3) 0.0667(19) Uani 1 1 d . . .
N6 N 0.2898(6) -0.8485(4) 0.0501(4) 0.084(3) Uani 1 1 d . . .
N7 N 0.1874(3) -1.2932(3) -0.03248(19) 0.0260(11) Uani 1 1 d . . .
N8 N 0.2235(3) -1.1668(3) -0.0930(2) 0.0243(10) Uani 1 1 d . . .
N9 N -0.3917(3) -1.0673(3) -0.3014(2) 0.0286(11) Uani 1 1 d . . .
N10 N -0.3199(3) -0.8930(3) -0.2766(2) 0.0286(11) Uani 1 1 d . . .
C1 C 0.4726(5) -0.9682(5) 0.1793(3) 0.058(2) Uani 1 1 d . . .
C2 C 0.3189(4) -1.0103(3) 0.1523(2) 0.0275(13) Uani 1 1 d . . .
C3 C 0.2659(4) -1.0779(3) 0.0414(3) 0.0273(13) Uani 1 1 d . . .
C4 C 0.4171(5) -1.0344(4) 0.0694(3) 0.0471(18) Uani 1 1 d . . .
C5 C 0.4114(4) -1.1330(4) 0.1484(3) 0.0397(15) Uani 1 1 d . . .
C6 C 0.3190(6) -0.9134(5) 0.0718(4) 0.055(2) Uani 1 1 d . . .
C7 C -0.4580(5) -0.9497(5) -0.4043(3) 0.0546(19) Uani 1 1 d . . .
H7A H -0.4012 -0.9709 -0.3838 0.082 Uiso 1 1 calc GR . .
H7B H -0.4647 -0.8973 -0.4244 0.082 Uiso 1 1 calc GR . .
H7C H -0.4989 -0.9896 -0.4349 0.082 Uiso 1 1 calc GR . .
C8 C 0.2791(4) -1.3095(3) 0.0031(3) 0.0297(13) Uani 1 1 d . . .
H8A H 0.2905 -1.3674 0.0172 0.036 Uiso 1 1 calc R . .
H8B H 0.3104 -1.2739 0.0398 0.036 Uiso 1 1 calc R . .
C11 C 0.1334(4) -1.0806(3) -0.1877(2) 0.0227(12) Uani 1 1 d . . .
C13 C -0.1871(5) -1.1871(4) -0.1140(3) 0.0470(18) Uani 1 1 d . . .
H13A H -0.2365 -1.2194 -0.1454 0.071 Uiso 1 1 calc GR . .
H13B H -0.2019 -1.1285 -0.1197 0.071 Uiso 1 1 calc GR . .
H13C H -0.1677 -1.2047 -0.0736 0.071 Uiso 1 1 calc GR . .
C14 C -0.0770(4) -1.2768(3) -0.0972(2) 0.0274(13) Uani 1 1 d . . .
C17 C 0.0574(4) -1.0826(3) -0.1955(2) 0.0216(12) Uani 1 1 d . . .
C18 C -0.2728(4) -0.8315(3) -0.2695(3) 0.0294(14) Uani 1 1 d . . .
H18 H -0.3007 -0.7807 -0.2876 0.035 Uiso 1 1 calc R . .
C19 C 0.3095(4) -1.2004(3) -0.0470(3) 0.0315(13) Uani 1 1 d . . .
H19A H 0.3372 -1.1687 -0.0088 0.038 Uiso 1 1 calc R . .
H19B H 0.3420 -1.1915 -0.0619 0.038 Uiso 1 1 calc R . .
C20 C -0.0161(4) -1.0150(3) -0.2967(3) 0.0285(13) Uani 1 1 d . . .
H20 H -0.0660 -0.9939 -0.3331 0.034 Uiso 1 1 calc R . .
C21 C -0.2266(4) -1.3353(4) -0.2758(3) 0.0427(16) Uani 1 1 d . . .
H21 H -0.1896 -1.3769 -0.2701 0.051 Uiso 1 1 calc R . .
C22 C -0.1276(4) -0.9003(3) -0.2015(2) 0.0218(12) Uani 1 1 d . . .
C24 C -0.1125(4) -1.3491(3) -0.0954(3) 0.0347(14) Uani 1 1 d . . .
H24 H -0.1686 -1.3499 -0.1096 0.042 Uiso 1 1 calc R . .
C25 C -0.4029(4) -1.1467(4) -0.3121(3) 0.0326(14) Uani 1 1 d . . .
H25 H -0.4587 -1.1661 -0.3334 0.039 Uiso 1 1 calc R . .
C26 C -0.3390(4) -1.2099(3) -0.2949(3) 0.0308(14) Uani 1 1 d . . .
C28 C 0.1437(4) -1.3511(3) -0.0307(2) 0.0283(13) Uani 1 1 d . . .
H28 H 0.1725 -1.4010 -0.0110 0.034 Uiso 1 1 calc R . .
C30 C -0.1961(4) -1.2554(3) -0.2521(3) 0.0290(13) Uani 1 1 d . . .
C31 C -0.0059(4) -0.8169(3) -0.1733(3) 0.0288(13) Uani 1 1 d . . .
H31 H 0.0526 -0.8124 -0.1523 0.035 Uiso 1 1 calc R . .
C32 C -0.3686(4) -1.2922(4) -0.3182(3) 0.0423(16) Uani 1 1 d . . .
H32 H -0.4263 -1.3048 -0.3404 0.051 Uiso 1 1 calc R . .
C35 C -0.1457(4) -0.7575(3) -0.2382(3) 0.0284(13) Uani 1 1 d . . .
H35 H -0.1812 -0.7118 -0.2603 0.034 Uiso 1 1 calc R . .
C36 C -0.0605(4) -0.7499(3) -0.2084(3) 0.0326(14) Uani 1 1 d . . .
H36 H -0.0387 -0.7003 -0.2114 0.039 Uiso 1 1 calc R . .
C37 C 0.0612(4) -1.0122(3) -0.2874(3) 0.0330(15) Uani 1 1 d . . .
H37 H 0.0630 -0.9881 -0.3173 0.040 Uiso 1 1 calc R . .
C39 C 0.2118(4) -1.1213(3) -0.1368(2) 0.0248(12) Uani 1 1 d . . .
H39 H 0.2591 -1.1138 -0.1354 0.030 Uiso 1 1 calc R . .
C40 C -0.0169(3) -1.0495(3) -0.2512(2) 0.0209(12) Uani 1 1 d . . .
C41 C 0.1342(4) -1.0448(3) -0.2341(3) 0.0270(13) Uani 1 1 d . . .
H41 H 0.1850 -1.0432 -0.2286 0.032 Uiso 1 1 calc R . .
C42 C 0.0055(4) -1.2730(3) -0.0798(2) 0.0241(12) Uani 1 1 d . . .
C43 C -0.1820(4) -0.8320(3) -0.2367(2) 0.0247(12) Uani 1 1 d . . .
C45 C -0.2516(4) -1.1918(3) -0.2599(2) 0.0265(13) Uani 1 1 d . . .
C46 C 0.4074(4) -1.3193(4) 0.0113(3) 0.0421(16) Uani 1 1 d . . .
H46A H 0.4314 -1.3125 -0.0097 0.063 Uiso 1 1 calc GR . .
H46B H 0.4125 -1.3770 0.0235 0.063 Uiso 1 1 calc GR . .
H46C H 0.4375 -1.2840 0.0475 0.063 Uiso 1 1 calc GR . .
C47 C 0.0968(4) -0.9437(4) -0.0853(3) 0.0429(16) Uani 1 1 d . . .
H47A H 0.1265 -0.9333 -0.1018 0.064 Uiso 1 1 calc GR . .
H47B H 0.1214 -0.9918 -0.0583 0.064 Uiso 1 1 calc GR . .
H47C H 0.1019 -0.8955 -0.0622 0.064 Uiso 1 1 calc GR . .
C52 C -0.5634(5) -0.9006(5) -0.3892(4) 0.072(2) Uani 1 1 d . . .
H52A H -0.5752 -0.8984 -0.3603 0.108 Uiso 1 1 calc GR . .
H52B H -0.6044 -0.9365 -0.4234 0.108 Uiso 1 1 calc GR . .
H52C H -0.5673 -0.8450 -0.4044 0.108 Uiso 1 1 calc GR . .
C53 C -0.4726(4) -0.9355(4) -0.3563(3) 0.0418(16) Uani 1 1 d . . .
C54 C -0.4688(4) -1.0187(4) -0.3266(3) 0.0373(15) Uani 1 1 d . . .
H54A H -0.4719 -1.0070 -0.2934 0.045 Uiso 1 1 calc R . .
H54B H -0.5184 -1.0523 -0.3576 0.045 Uiso 1 1 calc R . .
C55 C 0.2656(4) -1.3480(3) -0.0912(3) 0.0385(15) Uani 1 1 d . . .
H55A H 0.2896 -1.3386 -0.1120 0.058 Uiso 1 1 calc GR . .
H55B H 0.2062 -1.3328 -0.1184 0.058 Uiso 1 1 calc GR . .
H55C H 0.2712 -1.4063 -0.0803 0.058 Uiso 1 1 calc GR . .
C56 C -0.4105(4) -0.8723(4) -0.3082(3) 0.0386(15) Uani 1 1 d . . .
H56A H -0.4230 -0.8178 -0.3280 0.046 Uiso 1 1 calc R . .
H56B H -0.4190 -0.8678 -0.2772 0.046 Uiso 1 1 calc R . .
C58 C -0.0590(4) -1.2825(4) -0.2261(3) 0.0392(15) Uani 1 1 d . . .
H58A H -0.0430 -1.3315 -0.2006 0.059 Uiso 1 1 calc GR . .
H58B H -0.0085 -1.2522 -0.2126 0.059 Uiso 1 1 calc GR . .
H58C H -0.0900 -1.2992 -0.2687 0.059 Uiso 1 1 calc GR . .
C60 C -0.0402(4) -0.8897(3) -0.1701(2) 0.0233(12) Uani 1 1 d . . .
C61 C 0.0551(4) -1.3475(3) -0.0556(2) 0.0280(13) Uani 1 1 d . . .
C62 C -0.0623(4) -1.4218(4) -0.0719(3) 0.0380(15) Uani 1 1 d . . .
H62 H -0.0848 -1.4715 -0.0696 0.046 Uiso 1 1 calc R . .
C71 C -0.1694(4) -1.0383(4) -0.3147(3) 0.0460(17) Uani 1 1 d . . .
H71A H -0.1714 -0.9797 -0.3240 0.069 Uiso 1 1 calc GR . .
H71B H -0.2155 -1.0512 -0.3137 0.069 Uiso 1 1 calc GR . .
H71C H -0.1749 -1.0716 -0.3461 0.069 Uiso 1 1 calc GR . .
C79 C 0.0196(4) -1.4207(3) -0.0521(3) 0.0344(15) Uani 1 1 d . . .
H79 H 0.0523 -1.4696 -0.0361 0.041 Uiso 1 1 calc R . .
C86 C 0.3130(4) -1.2945(3) -0.0324(3) 0.0319(14) Uani 1 1 d . . .
C99 C -0.3137(5) -1.3532(4) -0.3084(3) 0.0536(19) Uani 1 1 d . . .
H99 H -0.3341 -1.4072 -0.3235 0.064 Uiso 1 1 calc R . .
O9 O -0.0315(3) -0.8808(3) -0.04163(19) 0.0434(11) Uani 1 1 d . . .
N11 N -0.1262(4) -0.7726(3) -0.0897(2) 0.0512(16) Uani 1 1 d . . .
C68 C -0.1061(5) -0.8514(4) -0.0712(3) 0.0508(19) Uani 1 1 d . . .
H68 H -0.1494 -0.8874 -0.0805 0.061 Uiso 1 1 calc R . .
C80 C -0.0648(6) -0.7139(5) -0.0789(4) 0.067(2) Uani 1 1 d . . .
H80A H -0.0124 -0.7427 -0.0627 0.100 Uiso 1 1 calc GR . .
H80B H -0.0543 -0.6726 -0.0494 0.100 Uiso 1 1 calc GR . .
H80C H -0.0860 -0.6867 -0.1173 0.100 Uiso 1 1 calc GR . .
C113 C -0.2142(6) -0.7440(6) -0.1231(4) 0.095(3) Uani 1 1 d . . .
H11A H -0.2506 -0.7915 -0.1337 0.143 Uiso 1 1 calc GR . .
H11B H -0.2328 -0.7152 -0.1603 0.143 Uiso 1 1 calc GR . .
H11C H -0.2169 -0.7063 -0.0971 0.143 Uiso 1 1 calc GR . .
O10 O 0.1969(6) -0.7629(7) -0.1153(4) 0.057(3) Uani 0.5 1 d D . P
N12 N 0.3406(8) -0.7887(9) -0.0497(5) 0.066(4) Uani 0.5 1 d D . P
C9 C 0.2619(8) -0.8030(10) -0.0828(6) 0.064(4) Uani 0.5 1 d D U P
H9 H 0.2508 -0.8597 -0.0822 0.076 Uiso 0.5 1 calc R . P
C10 C 0.4207(9) -0.8221(9) -0.0082(7) 0.066(5) Uani 0.5 1 d D . P
H10A H 0.4164 -0.8773 0.0038 0.099 Uiso 0.5 1 calc GR . P
H10B H 0.4541 -0.7868 0.0279 0.099 Uiso 0.5 1 calc GR . P
H10C H 0.4477 -0.8257 -0.0272 0.099 Uiso 0.5 1 calc GR . P
C15 C 0.3423(12) -0.7034(10) -0.0647(7) 0.119(10) Uani 0.5 1 d D . P
H15A H 0.3675 -0.7004 -0.0851 0.179 Uiso 0.5 1 calc GR . P
H15B H 0.3756 -0.6706 -0.0272 0.179 Uiso 0.5 1 calc GR . P
H15C H 0.2850 -0.6818 -0.0919 0.179 Uiso 0.5 1 calc GR . P
N13 N -0.2184(6) -0.0378(5) -0.4576(4) 0.091(3) Uani 1 1 d . . .
C16 C -0.1987(7) -0.0889(6) -0.4697(4) 0.079(3) Uani 1 1 d . . .
C23 C -0.1778(10) -0.1723(8) -0.4871(7) 0.184(7) Uani 1 1 d . . .
H23A H -0.1209 -0.1696 -0.4743 0.276 Uiso 1 1 calc GR . .
H23B H -0.2179 -0.1805 -0.5313 0.276 Uiso 1 1 calc GR . .
H23C H -0.1818 -0.2184 -0.4664 0.276 Uiso 1 1 calc GR . .
O2W O 0.5963(4) 0.0412(4) 0.0793(2) 0.0807(18) Uani 1 1 d . . .
H2WA H 0.5531 0.0169 0.0723 0.121 Uiso 1 1 d R . .
H2WB H 0.5886 0.0438 0.0452 0.121 Uiso 1 1 d R . .
O3W O -0.4115(5) -0.2381(4) -0.2016(3) 0.116(2) Uani 1 1 d . . .
H3WA H -0.4575 -0.2478 -0.2379 0.174 Uiso 1 1 d R . .
H3WB H -0.3797 -0.2813 -0.1895 0.174 Uiso 1 1 d R . .
O4W O 0.3743(4) -0.3679(3) 0.1581(3) 0.0841(18) Uani 1 1 d . . .
H4WA H 0.4011 -0.3879 0.1945 0.126 Uiso 1 1 d R . .
H4WB H 0.3918 -0.3181 0.1610 0.126 Uiso 1 1 d R . .
O5W O -0.3577(5) 0.3649(4) -0.3169(4) 0.126(3) Uani 1 1 d . . .
H5WA H -0.4059 0.3776 -0.3265 0.189 Uiso 1 1 d R . .
H5WB H -0.3557 0.3865 -0.3444 0.189 Uiso 1 1 d R . .
O6W O -0.2422(4) -0.5149(4) -0.0964(3) 0.109(2) Uani 1 1 d . . .
O7W O -0.3324(5) -0.3859(6) -0.1822(4) 0.154(4) Uani 1 1 d . . .
O8W O -0.2264(12) 0.4399(10) -0.2015(8) 0.141(7) Uani 0.5 1 d . . P

loop_
_atom_site_aniso_label
_atom_site_aniso_U_11
_atom_site_aniso_U_22
_atom_site_aniso_U_33
_atom_site_aniso_U_23
_atom_site_aniso_U_13
_atom_site_aniso_U_12
Y1 0.0223(3) 0.0179(2) 0.0179(3) 0.0008(2) 0.0116(2) 0.0009(2)
Ni1 0.0224(4) 0.0206(3) 0.0176(4) 0.0008(3) 0.0103(3) 0.0023(3)
Ni2 0.0221(4) 0.0258(4) 0.0218(4) 0.0004(3) 0.0135(3) -0.0002(3)
Fe1 0.0308(5) 0.0415(5) 0.0269(5) -0.0116(4) 0.0199(4) -0.0122(4)
O1 0.026(2) 0.0212(18) 0.0203(19) 0.0027(15) 0.0155(19) 0.0003(16)
O1W 0.055(3) 0.025(2) 0.024(2) -0.0005(16) 0.023(2) 0.0023(19)
O2 0.030(2) 0.0213(19) 0.026(2) 0.0032(16) 0.017(2) 0.0011(16)
O3 0.034(3) 0.029(2) 0.034(2) 0.0059(17) 0.025(2) 0.0055(18)
O4 0.020(2) 0.029(2) 0.0181(19) 0.0036(15) 0.0100(18) 0.0029(16)
O5 0.025(2) 0.0185(18) 0.029(2) 0.0024(16) 0.0160(19) -0.0009(16)
O6 0.027(2) 0.0185(18) 0.025(2) -0.0011(15) 0.0142(19) -0.0049(16)
O7 0.023(2) 0.0204(18) 0.028(2) 0.0019(16) 0.0119(19) 0.0010(16)
O8 0.026(2) 0.0242(19) 0.029(2) -0.0069(16) 0.016(2) -0.0040(17)
N1 0.073(6) 0.167(8) 0.075(5) -0.075(6) 0.045(5) -0.079(6)
N2 0.027(3) 0.032(3) 0.028(3) 0.000(2) 0.016(3) 0.001(2)
N3 0.030(3) 0.025(2) 0.022(3) 0.001(2) 0.013(3) 0.003(2)
N4 0.089(6) 0.091(5) 0.086(5) -0.049(4) 0.076(5) -0.055(4)
N5 0.050(5) 0.062(4) 0.080(5) 0.016(4) 0.037(4) 0.019(4)
N6 0.145(8) 0.042(4) 0.110(6) 0.009(4) 0.102(6) 0.002(4)
N7 0.029(3) 0.026(2) 0.018(2) 0.0029(19) 0.012(2) 0.007(2)
N8 0.019(3) 0.022(2) 0.023(2) -0.0008(19) 0.008(2) 0.0014(19)
N9 0.025(3) 0.038(3) 0.022(3) 0.001(2) 0.014(2) -0.003(2)
N10 0.024(3) 0.032(3) 0.025(3) 0.005(2) 0.013(2) 0.006(2)
C1 0.052(5) 0.089(6) 0.046(4) -0.028(4) 0.036(4) -0.029(4)
C2 0.024(3) 0.030(3) 0.019(3) -0.006(2) 0.008(3) -0.006(3)
C3 0.030(4) 0.029(3) 0.027(3) 0.000(3) 0.019(3) 0.001(3)
C4 0.052(5) 0.056(4) 0.049(4) -0.023(3) 0.040(4) -0.027(4)
C5 0.026(4) 0.058(4) 0.034(4) -0.008(3) 0.018(3) -0.003(3)
C6 0.087(7) 0.048(4) 0.061(5) -0.012(4) 0.061(5) -0.020(4)
C7 0.039(5) 0.073(5) 0.033(4) 0.013(3) 0.013(4) -0.005(4)
C8 0.023(3) 0.030(3) 0.025(3) 0.002(2) 0.010(3) 0.005(3)
C11 0.026(3) 0.015(3) 0.025(3) -0.001(2) 0.015(3) -0.002(2)
C13 0.057(5) 0.046(4) 0.060(5) 0.019(3) 0.048(4) 0.020(3)
C14 0.035(4) 0.025(3) 0.021(3) 0.004(2) 0.017(3) 0.004(3)
C17 0.029(3) 0.013(2) 0.022(3) -0.002(2) 0.015(3) -0.002(2)
C18 0.038(4) 0.026(3) 0.030(3) 0.008(2) 0.024(3) 0.010(3)
C19 0.027(4) 0.034(3) 0.027(3) -0.001(3) 0.014(3) 0.000(3)
C20 0.033(4) 0.024(3) 0.025(3) 0.003(2) 0.016(3) 0.003(3)
C21 0.038(4) 0.025(3) 0.053(4) -0.013(3) 0.022(4) -0.008(3)
C22 0.026(3) 0.021(3) 0.024(3) -0.004(2) 0.019(3) -0.001(2)
C24 0.039(4) 0.037(3) 0.036(4) 0.004(3) 0.027(3) -0.003(3)
C25 0.025(4) 0.046(4) 0.021(3) 0.000(3) 0.011(3) -0.008(3)
C26 0.025(4) 0.032(3) 0.026(3) -0.006(2) 0.011(3) -0.010(3)
C28 0.037(4) 0.025(3) 0.026(3) 0.008(2) 0.022(3) 0.011(3)
C30 0.028(4) 0.029(3) 0.024(3) 0.000(2) 0.014(3) -0.005(3)
C31 0.032(4) 0.024(3) 0.032(3) -0.003(2) 0.021(3) -0.006(3)
C32 0.034(4) 0.038(4) 0.041(4) -0.008(3) 0.016(3) -0.016(3)
C35 0.029(4) 0.023(3) 0.028(3) 0.008(2) 0.015(3) 0.005(2)
C36 0.035(4) 0.025(3) 0.034(3) 0.006(3) 0.020(3) -0.004(3)
C37 0.052(5) 0.025(3) 0.037(4) 0.001(3) 0.035(4) -0.003(3)
C39 0.026(3) 0.020(3) 0.033(3) -0.006(2) 0.020(3) -0.007(2)
C40 0.024(3) 0.019(3) 0.019(3) 0.000(2) 0.014(3) 0.001(2)
C41 0.031(4) 0.023(3) 0.032(3) -0.002(2) 0.022(3) -0.001(3)
C42 0.031(4) 0.021(3) 0.023(3) 0.004(2) 0.018(3) 0.004(2)
C43 0.028(4) 0.024(3) 0.019(3) 0.005(2) 0.013(3) 0.002(2)
C45 0.030(4) 0.023(3) 0.021(3) 0.000(2) 0.013(3) -0.005(3)
C46 0.031(4) 0.051(4) 0.036(4) 0.004(3) 0.017(3) 0.013(3)
C47 0.022(4) 0.028(3) 0.044(4) 0.009(3) 0.003(3) 0.005(3)
C52 0.034(5) 0.073(5) 0.081(6) 0.023(5) 0.021(5) 0.010(4)
C53 0.025(4) 0.044(4) 0.037(4) 0.011(3) 0.010(3) 0.006(3)
C54 0.024(4) 0.048(4) 0.037(4) 0.002(3) 0.018(3) -0.003(3)
C55 0.045(4) 0.028(3) 0.039(4) -0.003(3) 0.024(4) 0.006(3)
C56 0.025(4) 0.036(3) 0.047(4) 0.009(3) 0.019(3) 0.008(3)
C58 0.034(4) 0.035(3) 0.047(4) -0.016(3) 0.024(4) -0.001(3)
C60 0.030(4) 0.018(3) 0.018(3) 0.005(2) 0.013(3) 0.007(2)
C61 0.037(4) 0.027(3) 0.023(3) 0.001(2) 0.020(3) 0.002(3)
C62 0.050(5) 0.029(3) 0.042(4) 0.005(3) 0.032(4) -0.006(3)
C71 0.030(4) 0.076(5) 0.017(3) 0.015(3) 0.007(3) 0.008(3)
C79 0.046(4) 0.027(3) 0.036(3) 0.009(3) 0.028(4) 0.010(3)
C86 0.029(4) 0.032(3) 0.029(3) 0.003(3) 0.015(3) 0.009(3)
C99 0.055(5) 0.034(4) 0.063(5) -0.019(3) 0.033(5) -0.020(4)
O9 0.054(3) 0.041(2) 0.034(2) 0.007(2) 0.026(3) 0.015(2)
N11 0.075(5) 0.045(3) 0.034(3) 0.008(3) 0.034(4) 0.024(3)
C68 0.066(6) 0.053(4) 0.044(4) -0.010(4) 0.040(5) -0.011(4)
C80 0.108(8) 0.058(5) 0.057(5) -0.006(4) 0.063(6) -0.001(5)
C113 0.080(8) 0.126(8) 0.065(6) 0.005(6) 0.039(6) 0.048(6)
O10 0.028(6) 0.119(9) 0.028(5) -0.009(5) 0.019(5) -0.010(6)
N12 0.097(13) 0.091(10) 0.047(8) 0.013(7) 0.063(10) 0.007(9)
C9 0.076(9) 0.100(9) 0.048(7) -0.013(6) 0.054(7) -0.030(7)
C10 0.078(14) 0.059(10) 0.079(12) 0.028(9) 0.058(12) 0.016(9)
C15 0.066(14) 0.26(3) 0.029(9) 0.007(14) 0.027(10) 0.064(17)
N13 0.151(9) 0.055(5) 0.069(5) 0.000(4) 0.070(6) 0.003(5)
C16 0.088(8) 0.088(7) 0.054(6) -0.005(5) 0.041(6) -0.009(6)
C23 0.203(17) 0.194(14) 0.246(18) -0.098(13) 0.186(16) -0.016(12)
O2W 0.070(4) 0.123(5) 0.060(3) -0.027(3) 0.046(3) -0.050(4)
O3W 0.093(6) 0.095(5) 0.118(6) -0.009(4) 0.045(5) -0.008(4)
O4W 0.081(5) 0.075(4) 0.062(4) 0.019(3) 0.028(4) 0.018(3)
O5W 0.163(8) 0.109(5) 0.180(8) 0.085(5) 0.143(7) 0.088(5)
O6W 0.059(5) 0.090(5) 0.115(5) 0.034(4) 0.023(4) -0.001(4)
O7W 0.083(6) 0.197(9) 0.155(8) 0.089(7) 0.062(6) 0.014(6)
O8W 0.198(19) 0.159(14) 0.164(15) 0.022(12) 0.162(16) -0.004(13)

loop_
_atom_type_symbol
_atom_type_description
_atom_type_scat_dispersion_real
_atom_type_scat_dispersion_imag
_atom_type_scat_source
C C 0.0033 0.0016 'International Tables Vol C Tables 4.2.6.8 and 6.1.1.4'
H H 0.0000 0.0000 'International Tables Vol C Tables 4.2.6.8 and 6.1.1.4'
Fe Fe 0.3463 0.8444 'International Tables Vol C Tables 4.2.6.8 and 6.1.1.4'
N N 0.0061 0.0033 'International Tables Vol C Tables 4.2.6.8 and 6.1.1.4'
Ni Ni 0.3393 1.1124 'International Tables Vol C Tables 4.2.6.8 and 6.1.1.4'
O O 0.0106 0.0060 'International Tables Vol C Tables 4.2.6.8 and 6.1.1.4'
Y Y -2.7962 3.5667 'International Tables Vol C Tables 4.2.6.8 and 6.1.1.4'

loop_
_geom_angle_atom_site_label_1
_geom_angle_atom_site_label_2
_geom_angle_atom_site_label_3
_geom_angle
_geom_angle_site_symmetry_1
_geom_angle_site_symmetry_3
O1 Y1 O2 63.91(11) . .
O1 Y1 O3 125.01(12) . .
O1 Y1 O4 64.94(11) . .
O1 Y1 O5 124.29(11) . .
O1 Y1 O7 69.41(11) . .
O1 Y1 O8 81.18(12) . .
O1W Y1 O1 112.79(14) . .
O1W Y1 O2 80.03(12) . .
O1W Y1 O3 71.30(12) . .
O1W Y1 O4 142.57(12) . .
O1W Y1 O5 78.49(13) . .
O1W Y1 O6 110.51(14) . .
O1W Y1 O7 71.24(12) . .
O1W Y1 O8 141.98(12) . .
O2 Y1 O3 63.19(12) . .
O2 Y1 O4 123.66(11) . .
O2 Y1 O7 107.98(12) . .
O2 Y1 O8 75.04(12) . .
O3 Y1 O7 142.48(12) . .
O4 Y1 O3 143.02(12) . .
O4 Y1 O7 73.66(11) . .
O5 Y1 O2 158.48(12) . .
O5 Y1 O3 110.46(12) . .
O5 Y1 O4 74.55(11) . .
O5 Y1 O7 63.44(12) . .
O5 Y1 O8 124.10(13) . .
O6 Y1 O1 136.68(12) . .
O6 Y1 O2 126.31(12) . .
O6 Y1 O3 70.88(12) . .
O6 Y1 O4 80.06(12) . .
O6 Y1 O5 63.85(12) . .
O6 Y1 O7 125.47(12) . .
O6 Y1 O8 65.29(12) . .
O8 Y1 O3 71.96(11) . .
O8 Y1 O4 75.41(11) . .
O8 Y1 O7 144.04(12) . .
O2 Ni1 O1 76.38(14) . .
O2 Ni1 N7 92.35(17) . .
O2 Ni1 N8 164.29(16) . .
N3 Ni1 O1 112.80(16) . .
N3 Ni1 O2 101.64(17) . .
N3 Ni1 N7 94.77(18) . .
N3 Ni1 N8 91.47(18) . .
N7 Ni1 O1 151.68(16) . .
N7 Ni1 N8 95.16(18) . .
N8 Ni1 O1 90.65(15) . .
O5 Ni2 N9 163.96(16) . .
O5 Ni2 N10 91.94(17) . .
O6 Ni2 O5 76.01(14) . .
O6 Ni2 N9 90.89(17) . .
O6 Ni2 N10 152.58(16) . .
N2 Ni2 O5 101.36(17) 3_535 .
N2 Ni2 O6 112.60(16) 3_535 .
N2 Ni2 N9 92.13(18) 3_535 .
N2 Ni2 N10 93.73(18) 3_535 .
N10 Ni2 N9 95.83(19) . .
C1 Fe1 C5 91.4(3) . .
C2 Fe1 C1 90.9(2) . .
C2 Fe1 C3 91.1(2) . .
C2 Fe1 C5 89.6(2) . .
C2 Fe1 C6 88.5(3) . .
C3 Fe1 C1 177.8(3) . .
C3 Fe1 C5 87.5(2) . .
C3 Fe1 C6 90.7(3) . .
C4 Fe1 C1 88.7(3) . .
C4 Fe1 C2 179.3(3) . .
C4 Fe1 C3 89.3(2) . .
C4 Fe1 C5 89.8(3) . .
C4 Fe1 C6 92.1(3) . .
C6 Fe1 C1 90.5(3) . .
C6 Fe1 C5 177.4(3) . .
Ni1 O1 Y1 109.02(13) . .
C17 O1 Y1 123.5(3) . .
C17 O1 Ni1 127.4(3) . .
Y1 O1W H1WA 113.1 . .
Y1 O1W H1WB 112.9 . .
H1WA O1W H1WB 110.5 . .
Ni1 O2 Y1 107.47(14) . .
C42 O2 Y1 121.3(3) . .
C42 O2 Ni1 125.1(3) . .
C13 O3 Y1 126.9(3) . .
C14 O3 Y1 116.5(3) . .
C14 O3 C13 116.5(4) . .
C40 O4 Y1 118.0(3) . .
C40 O4 C71 116.2(4) . .
C71 O4 Y1 125.7(3) . .
Ni2 O5 Y1 107.39(14) . .
C22 O5 Y1 123.3(3) . .
C22 O5 Ni2 126.2(3) . .
Ni2 O6 Y1 109.44(14) . .
C45 O6 Y1 122.7(3) . .
C45 O6 Ni2 127.5(3) . .
C47 O7 Y1 126.7(3) . .
C60 O7 Y1 117.0(3) . .
C60 O7 C47 116.0(4) . .
C30 O8 Y1 116.9(3) . .
C30 O8 C58 116.1(4) . .
C58 O8 Y1 127.0(3) . .
C2 N2 Ni2 163.4(5) . 3_535
C3 N3 Ni1 159.7(5) . .
C8 N7 Ni1 119.7(3) . .
C28 N7 Ni1 124.1(4) . .
C28 N7 C8 116.2(4) . .
C19 N8 Ni1 117.6(3) . .
C39 N8 Ni1 125.7(4) . .
C39 N8 C19 116.3(5) . .
C25 N9 Ni2 125.2(4) . .
C25 N9 C54 115.5(5) . .
C54 N9 Ni2 118.7(4) . .
C18 N10 Ni2 124.8(4) . .
C18 N10 C56 115.6(5) . .
C56 N10 Ni2 119.5(4) . .
N1 C1 Fe1 177.1(7) . .
N2 C2 Fe1 179.2(5) . .
N3 C3 Fe1 176.1(5) . .
N4 C4 Fe1 178.9(7) . .
N5 C5 Fe1 177.5(7) . .
N6 C6 Fe1 178.1(6) . .
H7A C7 H7B 109.5 . .
H7A C7 H7C 109.5 . .
H7B C7 H7C 109.5 . .
C53 C7 H7A 109.5 . .
C53 C7 H7B 109.5 . .
C53 C7 H7C 109.5 . .
N7 C8 H8A 108.6 . .
N7 C8 H8B 108.6 . .
N7 C8 C86 114.6(4) . .
H8A C8 H8B 107.6 . .
C86 C8 H8A 108.6 . .
C86 C8 H8B 108.6 . .
C17 C11 C39 123.8(5) . .
C17 C11 C41 119.8(5) . .
C41 C11 C39 116.2(5) . .
O3 C13 H13A 109.5 . .
O3 C13 H13B 109.5 . .
O3 C13 H13C 109.5 . .
H13A C13 H13B 109.5 . .
H13A C13 H13C 109.5 . .
H13B C13 H13C 109.5 . .
O3 C14 C42 112.8(5) . .
C24 C14 O3 123.8(6) . .
C24 C14 C42 123.3(5) . .
O1 C17 C11 124.4(5) . .
O1 C17 C40 117.8(5) . .
C11 C17 C40 117.8(4) . .
N10 C18 H18 116.2 . .
N10 C18 C43 127.5(5) . .
C43 C18 H18 116.2 . .
N8 C19 H19A 108.6 . .
N8 C19 H19B 108.6 . .
N8 C19 C86 114.8(5) . .
H19A C19 H19B 107.5 . .
C86 C19 H19A 108.6 . .
C86 C19 H19B 108.6 . .
C37 C20 H20 120.6 . .
C40 C20 H20 120.6 . .
C40 C20 C37 118.9(5) . .
C30 C21 H21 120.2 . .
C30 C21 C99 119.6(6) . .
C99 C21 H21 120.2 . .
O5 C22 C43 124.2(5) . .
O5 C22 C60 118.1(5) . .
C60 C22 C43 117.7(5) . .
C14 C24 H24 120.9 . .
C14 C24 C62 118.2(6) . .
C62 C24 H24 120.9 . .
N9 C25 H25 116.1 . .
N9 C25 C26 127.8(6) . .
C26 C25 H25 116.1 . .
C32 C26 C25 117.3(5) . .
C45 C26 C25 123.2(5) . .
C45 C26 C32 119.4(6) . .
N7 C28 H28 116.2 . .
N7 C28 C61 127.6(5) . .
C61 C28 H28 116.2 . .
O8 C30 C21 125.3(5) . .
O8 C30 C45 113.9(5) . .
C21 C30 C45 120.8(6) . .
C36 C31 H31 120.6 . .
C60 C31 H31 120.6 . .
C60 C31 C36 118.8(6) . .
C26 C32 H32 119.6 . .
C99 C32 C26 120.9(6) . .
C99 C32 H32 119.6 . .
C36 C35 H35 118.8 . .
C36 C35 C43 122.3(5) . .
C43 C35 H35 118.8 . .
C31 C36 H36 120.2 . .
C35 C36 C31 119.6(5) . .
C35 C36 H36 120.2 . .
C20 C37 H37 119.9 . .
C41 C37 C20 120.2(5) . .
C41 C37 H37 119.9 . .
N8 C39 C11 127.4(5) . .
N8 C39 H39 116.3 . .
C11 C39 H39 116.3 . .
O4 C40 C17 113.3(4) . .
C20 C40 O4 124.4(5) . .
C20 C40 C17 122.3(5) . .
C11 C41 H41 119.5 . .
C37 C41 C11 121.1(5) . .
C37 C41 H41 119.5 . .
O2 C42 C14 117.8(5) . .
O2 C42 C61 125.2(5) . .
C14 C42 C61 117.0(5) . .
C22 C43 C18 124.5(5) . .
C35 C43 C18 116.8(5) . .
C35 C43 C22 118.6(5) . .
O6 C45 C26 124.3(5) . .
O6 C45 C30 116.9(5) . .
C26 C45 C30 118.7(5) . .
H46A C46 H46B 109.5 . .
H46A C46 H46C 109.5 . .
H46B C46 H46C 109.5 . .
C86 C46 H46A 109.5 . .
C86 C46 H46B 109.5 . .
C86 C46 H46C 109.5 . .
O7 C47 H47A 109.5 . .
O7 C47 H47B 109.5 . .
O7 C47 H47C 109.5 . .
H47A C47 H47B 109.5 . .
H47A C47 H47C 109.5 . .
H47B C47 H47C 109.5 . .
H52A C52 H52B 109.5 . .
H52A C52 H52C 109.5 . .
H52B C52 H52C 109.5 . .
C53 C52 H52A 109.5 . .
C53 C52 H52B 109.5 . .
C53 C52 H52C 109.5 . .
C7 C53 C52 109.4(6) . .
C54 C53 C7 111.0(5) . .
C54 C53 C52 105.9(5) . .
C56 C53 C7 111.0(6) . .
C56 C53 C52 107.5(6) . .
C56 C53 C54 111.8(5) . .
N9 C54 C53 113.4(5) . .
N9 C54 H54A 108.9 . .
N9 C54 H54B 108.9 . .
C53 C54 H54A 108.9 . .
C53 C54 H54B 108.9 . .
H54A C54 H54B 107.7 . .
H55A C55 H55B 109.5 . .
H55A C55 H55C 109.5 . .
H55B C55 H55C 109.5 . .
C86 C55 H55A 109.5 . .
C86 C55 H55B 109.5 . .
C86 C55 H55C 109.5 . .
N10 C56 C53 114.0(5) . .
N10 C56 H56A 108.8 . .
N10 C56 H56B 108.8 . .
C53 C56 H56A 108.8 . .
C53 C56 H56B 108.8 . .
H56A C56 H56B 107.7 . .
O8 C58 H58A 109.5 . .
O8 C58 H58B 109.5 . .
O8 C58 H58C 109.5 . .
H58A C58 H58B 109.5 . .
H58A C58 H58C 109.5 . .
H58B C58 H58C 109.5 . .
O7 C60 C22 113.6(4) . .
C31 C60 O7 123.5(5) . .
C31 C60 C22 122.9(5) . .
C42 C61 C28 123.2(5) . .
C79 C61 C28 117.3(5) . .
C79 C61 C42 119.5(6) . .
C24 C62 H62 119.7 . .
C79 C62 C24 120.7(5) . .
C79 C62 H62 119.7 . .
O4 C71 H71A 109.5 . .
O4 C71 H71B 109.5 . .
O4 C71 H71C 109.5 . .
H71A C71 H71B 109.5 . .
H71A C71 H71C 109.5 . .
H71B C71 H71C 109.5 . .
C61 C79 H79 119.4 . .
C62 C79 C61 121.1(5) . .
C62 C79 H79 119.4 . .
C8 C86 C19 110.8(4) . .
C8 C86 C46 106.4(5) . .
C8 C86 C55 111.3(5) . .
C46 C86 C19 106.9(5) . .
C55 C86 C19 111.6(5) . .
C55 C86 C46 109.6(5) . .
C21 C99 H99 119.7 . .
C32 C99 C21 120.6(6) . .
C32 C99 H99 119.7 . .
C68 N11 C80 122.0(7) . .
C68 N11 C113 119.8(8) . .
C80 N11 C113 118.2(7) . .
O9 C68 N11 123.7(7) . .
O9 C68 H68 118.2 . .
N11 C68 H68 118.2 . .
N11 C80 H80A 109.5 . .
N11 C80 H80B 109.5 . .
N11 C80 H80C 109.5 . .
H80A C80 H80B 109.5 . .
H80A C80 H80C 109.5 . .
H80B C80 H80C 109.5 . .
N11 C113 H11A 109.5 . .
N11 C113 H11B 109.5 . .
N11 C113 H11C 109.5 . .
H11A C113 H11B 109.5 . .
H11A C113 H11C 109.5 . .
H11B C113 H11C 109.5 . .
C9 N12 C10 145.3(15) . .
C9 N12 C15 102.1(14) . .
C10 N12 C15 112.6(13) . .
O10 C9 N12 136.8(16) . .
O10 C9 H9 111.6 . .
N12 C9 H9 111.6 . .
N12 C10 H10A 109.5 . .
N12 C10 H10B 109.5 . .
N12 C10 H10C 109.5 . .
H10A C10 H10B 109.5 . .
H10A C10 H10C 109.5 . .
H10B C10 H10C 109.5 . .
N12 C15 H15A 109.5 . .
N12 C15 H15B 109.5 . .
N12 C15 H15C 109.5 . .
H15A C15 H15B 109.5 . .
H15A C15 H15C 109.5 . .
H15B C15 H15C 109.5 . .
N13 C16 C23 172.1(12) . .
C16 C23 H23A 109.5 . .
C16 C23 H23B 109.5 . .
C16 C23 H23C 109.5 . .
H23A C23 H23B 109.5 . .
H23A C23 H23C 109.5 . .
H23B C23 H23C 109.5 . .
H2WA O2W H2WB 108.1 . .
H3WA O3W H3WB 108.1 . .
H4WA O4W H4WB 108.5 . .
H5WA O5W H5WB 107.4 . .

loop_
_geom_bond_atom_site_label_1
_geom_bond_atom_site_label_2
_geom_bond_distance
_geom_bond_site_symmetry_2
Y1 O1 2.321(3) .
Y1 O1W 2.292(3) .
Y1 O2 2.382(3) .
Y1 O3 2.515(3) .
Y1 O4 2.485(3) .
Y1 O5 2.367(3) .
Y1 O6 2.315(4) .
Y1 O7 2.538(3) .
Y1 O8 2.471(3) .
Ni1 O1 2.024(3) .
Ni1 O2 2.002(4) .
Ni1 N3 1.995(5) .
Ni1 N7 2.006(4) .
Ni1 N8 2.017(4) .
Ni2 O5 2.012(4) .
Ni2 O6 2.010(3) .
Ni2 N2 1.976(5) 3_535
Ni2 N9 2.022(5) .
Ni2 N10 2.016(4) .
Fe1 C1 1.944(8) .
Fe1 C2 1.925(6) .
Fe1 C3 1.926(6) .
Fe1 C4 1.920(6) .
Fe1 C5 1.959(7) .
Fe1 C6 1.941(8) .
O1 C17 1.336(6) .
O1W H1WA 0.8507 .
O1W H1WB 0.8500 .
O2 C42 1.334(6) .
O3 C13 1.444(7) .
O3 C14 1.394(6) .
O4 C40 1.384(6) .
O4 C71 1.437(7) .
O5 C22 1.336(6) .
O6 C45 1.345(6) .
O7 C47 1.426(7) .
O7 C60 1.393(6) .
O8 C30 1.383(7) .
O8 C58 1.445(6) .
N1 C1 1.142(9) .
N2 Ni2 1.976(5) 3_535
N2 C2 1.152(7) .
N3 C3 1.152(7) .
N4 C4 1.149(8) .
N5 C5 1.136(8) .
N6 C6 1.152(9) .
N7 C8 1.466(7) .
N7 C28 1.292(7) .
N8 C19 1.458(7) .
N8 C39 1.295(6) .
N9 C25 1.285(7) .
N9 C54 1.457(7) .
N10 C18 1.285(7) .
N10 C56 1.477(7) .
C7 H7A 0.9600 .
C7 H7B 0.9600 .
C7 H7C 0.9600 .
C7 C53 1.537(9) .
C8 H8A 0.9700 .
C8 H8B 0.9700 .
C8 C86 1.515(7) .
C11 C17 1.397(7) .
C11 C39 1.449(8) .
C11 C41 1.406(7) .
C13 H13A 0.9600 .
C13 H13B 0.9600 .
C13 H13C 0.9600 .
C14 C24 1.367(7) .
C14 C42 1.403(8) .
C17 C40 1.412(7) .
C18 H18 0.9300 .
C18 C43 1.439(8) .
C19 H19A 0.9700 .
C19 H19B 0.9700 .
C19 C86 1.540(7) .
C20 H20 0.9300 .
C20 C37 1.399(8) .
C20 C40 1.377(7) .
C21 H21 0.9300 .
C21 C30 1.384(8) .
C21 C99 1.404(9) .
C22 C43 1.410(7) .
C22 C60 1.395(8) .
C24 H24 0.9300 .
C24 C62 1.399(8) .
C25 H25 0.9300 .
C25 C26 1.454(8) .
C26 C32 1.414(8) .
C26 C45 1.404(8) .
C28 H28 0.9300 .
C28 C61 1.447(8) .
C30 C45 1.415(8) .
C31 H31 0.9300 .
C31 C36 1.394(8) .
C31 C60 1.375(7) .
C32 H32 0.9300 .
C32 C99 1.360(9) .
C35 H35 0.9300 .
C35 C36 1.359(8) .
C35 C43 1.402(7) .
C36 H36 0.9300 .
C37 H37 0.9300 .
C37 C41 1.370(8) .
C39 H39 0.9300 .
C41 H41 0.9300 .
C42 C61 1.417(7) .
C46 H46A 0.9600 .
C46 H46B 0.9600 .
C46 H46C 0.9600 .
C46 C86 1.527(8) .
C47 H47A 0.9600 .
C47 H47B 0.9600 .
C47 H47C 0.9600 .
C52 H52A 0.9600 .
C52 H52B 0.9600 .
C52 H52C 0.9600 .
C52 C53 1.542(9) .
C53 C54 1.531(8) .
C53 C56 1.501(9) .
C54 H54A 0.9700 .
C54 H54B 0.9700 .
C55 H55A 0.9600 .
C55 H55B 0.9600 .
C55 H55C 0.9600 .
C55 C86 1.526(8) .
C56 H56A 0.9700 .
C56 H56B 0.9700 .
C58 H58A 0.9600 .
C58 H58B 0.9600 .
C58 H58C 0.9600 .
C61 C79 1.397(8) .
C62 H62 0.9300 .
C62 C79 1.366(9) .
C71 H71A 0.9600 .
C71 H71B 0.9600 .
C71 H71C 0.9600 .
C79 H79 0.9300 .
C99 H99 0.9300 .
O9 C68 1.262(8) .
N11 C68 1.318(8) .
N11 C80 1.417(9) .
N11 C113 1.460(10) .
C68 H68 0.9300 .
C80 H80A 0.9600 .
C80 H80B 0.9600 .
C80 H80C 0.9600 .
C113 H11A 0.9600 .
C113 H11B 0.9600 .
C113 H11C 0.9600 .
O10 C9 1.203(9) .
N12 C9 1.252(9) .
N12 C10 1.368(9) .
N12 C15 1.424(10) .
C9 H9 0.9300 .
C10 H10A 0.9600 .
C10 H10B 0.9600 .
C10 H10C 0.9600 .
C15 H15A 0.9600 .
C15 H15B 0.9600 .
C15 H15C 0.9600 .
N13 C16 1.043(10) .
C16 C23 1.553(14) .
C23 H23A 0.9600 .
C23 H23B 0.9600 .
C23 H23C 0.9600 .
O2W H2WA 0.8516 .
O2W H2WB 0.8512 .
O3W H3WA 0.8495 .
O3W H3WB 0.8504 .
O4W H4WA 0.8495 .
O4W H4WB 0.8491 .
O5W H5WA 0.8493 .
O5W H5WB 0.8513 .

loop_
_geom_torsion_atom_site_label_1
_geom_torsion_atom_site_label_2
_geom_torsion_atom_site_label_3
_geom_torsion_atom_site_label_4
_geom_torsion
Y1 O1 C17 C11 168.9(3)
Y1 O1 C17 C40 -13.0(6)
Y1 O2 C42 C14 -22.1(6)
Y1 O2 C42 C61 157.4(4)
Y1 O3 C14 C24 -154.5(4)
Y1 O3 C14 C42 23.0(5)
Y1 O4 C40 C17 11.6(5)
Y1 O4 C40 C20 -169.4(4)
Y1 O5 C22 C43 163.5(4)
Y1 O5 C22 C60 -16.3(6)
Y1 O6 C45 C26 166.5(4)
Y1 O6 C45 C30 -14.7(6)
Y1 O7 C60 C22 17.2(5)
Y1 O7 C60 C31 -163.4(4)
Y1 O8 C30 C21 -163.5(5)
Y1 O8 C30 C45 17.5(5)
Ni1 O1 C17 C11 -8.3(6)
Ni1 O1 C17 C40 169.8(3)
Ni1 O2 C42 C14 -171.0(3)
Ni1 O2 C42 C61 8.5(7)
Ni1 N7 C8 C86 -51.1(5)
Ni1 N7 C28 C61 -4.8(7)
Ni1 N8 C19 C86 54.2(5)
Ni1 N8 C39 C11 -7.5(7)
Ni2 O5 C22 C43 6.0(6)
Ni2 O5 C22 C60 -173.8(3)
Ni2 O6 C45 C26 -5.5(7)
Ni2 O6 C45 C30 173.2(3)
Ni2 N9 C25 C26 -12.3(8)
Ni2 N9 C54 C53 51.5(6)
Ni2 N10 C18 C43 -0.2(8)
Ni2 N10 C56 C53 -48.2(6)
O1 C17 C40 O4 -0.1(6)
O1 C17 C40 C20 -179.1(4)
O2 C42 C61 C28 6.1(8)
O2 C42 C61 C79 -177.5(5)
O3 C14 C24 C62 -179.1(5)
O3 C14 C42 O2 -2.1(7)
O3 C14 C42 C61 178.4(4)
O5 C22 C43 C18 3.0(8)
O5 C22 C43 C35 179.9(4)
O5 C22 C60 O7 -2.0(6)
O5 C22 C60 C31 178.5(4)
O8 C30 C45 O6 -3.0(6)
O8 C30 C45 C26 175.8(4)
N7 C8 C86 C19 67.1(6)
N7 C8 C86 C46 -177.1(5)
N7 C8 C86 C55 -57.7(6)
N7 C28 C61 C42 -8.2(8)
N7 C28 C61 C79 175.2(5)
N8 C19 C86 C8 -69.9(6)
N8 C19 C86 C46 174.6(4)
N8 C19 C86 C55 54.8(6)
N9 C25 C26 C32 -172.8(5)
N9 C25 C26 C45 3.3(9)
N10 C18 C43 C22 -6.3(9)
N10 C18 C43 C35 176.8(5)
C7 C53 C54 N9 52.3(7)
C7 C53 C56 N10 -54.7(7)
C8 N7 C28 C61 172.7(5)
C11 C17 C40 O4 178.1(4)
C11 C17 C40 C20 -0.9(7)
C13 O3 C14 C24 26.8(7)
C13 O3 C14 C42 -155.7(5)
C14 C24 C62 C79 -1.1(9)
C14 C42 C61 C28 -174.4(5)
C14 C42 C61 C79 2.1(7)
C17 C11 C39 N8 2.5(8)
C17 C11 C41 C37 -0.5(7)
C18 N10 C56 C53 136.1(5)
C19 N8 C39 C11 -179.8(5)
C20 C37 C41 C11 -0.8(8)
C21 C30 C45 O6 177.9(5)
C21 C30 C45 C26 -3.2(8)
C24 C14 C42 O2 175.5(5)
C24 C14 C42 C61 -4.1(8)
C24 C62 C79 C61 -0.8(9)
C25 N9 C54 C53 -137.7(5)
C25 C26 C32 C99 174.6(6)
C25 C26 C45 O6 6.4(8)
C25 C26 C45 C30 -172.3(5)
C26 C32 C99 C21 -1.0(10)
C28 N7 C8 C86 131.3(5)
C28 C61 C79 C62 176.9(5)
C30 C21 C99 C32 1.6(10)
C32 C26 C45 O6 -177.5(5)
C32 C26 C45 C30 3.7(8)
C36 C31 C60 O7 -178.2(5)
C36 C31 C60 C22 1.2(8)
C36 C35 C43 C18 179.2(5)
C36 C35 C43 C22 2.1(8)
C37 C20 C40 O4 -179.3(4)
C37 C20 C40 C17 -0.3(8)
C39 N8 C19 C86 -132.8(5)
C39 C11 C17 O1 6.0(8)
C39 C11 C17 C40 -172.1(4)
C39 C11 C41 C37 173.4(5)
C40 C20 C37 C41 1.2(8)
C41 C11 C17 O1 179.4(4)
C41 C11 C17 C40 1.3(7)
C41 C11 C39 N8 -171.1(5)
C42 C14 C24 C62 3.6(8)
C42 C61 C79 C62 0.2(8)
C43 C22 C60 O7 178.2(4)
C43 C22 C60 C31 -1.3(7)
C43 C35 C36 C31 -2.2(8)
C45 C26 C32 C99 -1.7(9)
C47 O7 C60 C22 -157.5(5)
C47 O7 C60 C31 22.0(7)
C52 C53 C54 N9 171.0(5)
C52 C53 C56 N10 -174.4(5)
C54 N9 C25 C26 177.6(5)
C54 C53 C56 N10 69.9(7)
C56 N10 C18 C43 175.2(5)
C56 C53 C54 N9 -72.2(7)
C58 O8 C30 C21 15.6(8)
C58 O8 C30 C45 -163.4(4)
C60 C22 C43 C18 -177.2(5)
C60 C22 C43 C35 -0.3(7)
C60 C31 C36 C35 0.6(8)
C71 O4 C40 C17 -169.3(5)
C71 O4 C40 C20 9.7(7)
C99 C21 C30 O8 -178.3(5)
C99 C21 C30 C45 0.6(9)
C80 N11 C68 O9 1.5(9)
C113 N11 C68 O9 -179.2(6)
C10 N12 C9 O10 173.9(14)
C15 N12 C9 O10 -8(2)
